data_4316437
loop_
_publ_author_name
'Steven J. Kraft'
'Justin Walensky'
'Phillip E. Fanwick'
'Michael B. Hall'
'Suzanne C. Bart'

_publ_contact_author_address
;    Department of Chemistry
     Purdue University
     560 Oval Dr.
     W. Lafayette
     IN 47907-2084
     USA
;
_publ_contact_author_email pfanwick@purdue.edu
_publ_contact_author_fax 1(765)4940239
_publ_contact_author_name 'Fanwick, Phillip E.'
_publ_contact_author_phone 1(765)4944572
_publ_section_title
;
 Crystallographic Evidence of a Base-Free Uranium(IV) Terminal Oxo Species
;
_journal_name_full 'Inorganic Chemistry'
_journal_page_first 7620
_journal_page_last 7622
_journal_paper_doi 10.1021/ic101136j
_journal_volume 49
_journal_year 2010
_chemical_formula_moiety 'C30 H44 B2 N12 O1 U1,C4 H10 O1'
_chemical_formula_sum 'C34 H54 B2 N12 O2 U'
_chemical_formula_weight 922.54
_chemical_name_systematic ' ?'
_space_group_IT_number 2
_symmetry_cell_setting triclinic
_symmetry_space_group_name_Hall '-P 1'
_symmetry_space_group_name_H-M 'P -1'
_atom_type_scat_source 'International Tables for Crystallography (Vol C)'
_audit_creation_date 23-07-10
_audit_creation_method 'SHELXL and local programs'
_audit_update_record ' ?'
_cell_angle_alpha 99.854(2)
_cell_angle_beta 97.554(4)
_cell_angle_gamma 101.455(4)
_cell_formula_units_Z 2
_cell_length_a 10.4963(5)
_cell_length_b 11.0303(4)
_cell_length_c 17.8461(6)
_cell_measurement_reflns_used 6606
_cell_measurement_temperature 150(2)
_cell_measurement_theta_max 72
_cell_measurement_theta_min 2
_cell_volume 1965.64(14)
_computing_cell_refinement 'DENZO/SCALEPACK (Otwinowski & Minor, 1996)'
_computing_data_collection 'CrystalClear(Rigaku, 2001)'
_computing_data_reduction 'DENZO/SCALEPACK (Otwinowski & Minor, 1996)'
_computing_molecular_graphics
;
    ORTEP (Johnson, 1976)
    PLATON (Spek, 1997)
;
_computing_publication_material 'SHELX97(Sheldrick, 2008) and local programs'
_computing_structure_refinement 'SHELX97 (Sheldrick, 2008)'
_computing_structure_solution
;
 PATTY (DIRDIF, Beurskins, 2008)
;
_diffrn_ambient_temperature 150(2)
_diffrn_measured_fraction_theta_full 0.8540
_diffrn_measured_fraction_theta_max 0.8540
_diffrn_measurement_details
;
Data were collected on a Rigaku Rapid which has a quarter 
chi circle and a 200 degree curved image plate at a fixed 
distance of 127.4mm.  Strategy was optimized using the 
CrystalClear software.  The completeness is the best 
that can be obtained with this geometry. 
Also the use of HKL2000/SCALEPACK lowers the number 
of observed data as inconsistent equivalents are removed 
from the data set and not included in the collected total
;
_diffrn_measurement_device_type Rigaku_Rapid_II
_diffrn_measurement_method \w
_diffrn_radiation_monochromator 'confocal optics'
_diffrn_radiation_type CU-K\a
_diffrn_radiation_wavelength 1.54184
_diffrn_reflns_av_R_equivalents 0.0410
_diffrn_reflns_av_sigmaI/netI 0.0202
_diffrn_reflns_limit_h_max 12
_diffrn_reflns_limit_h_min 0
_diffrn_reflns_limit_k_max 13
_diffrn_reflns_limit_k_min -13
_diffrn_reflns_limit_l_max 21
_diffrn_reflns_limit_l_min -21
_diffrn_reflns_number 17368
_diffrn_reflns_theta_full 72.0
_diffrn_reflns_theta_max 72.05
_diffrn_reflns_theta_min 2.55
_diffrn_standards_number 0
_exptl_absorpt_coefficient_mu 12.866
_exptl_absorpt_correction_T_max 0.5255
_exptl_absorpt_correction_T_min 0.5064
_exptl_absorpt_correction_type multi-scan
_exptl_absorpt_process_details 'SCALEPACK (Otwinowski & Minor, 1997)'
_exptl_crystal_colour red
_exptl_crystal_density_diffrn 1.559
_exptl_crystal_density_method 'not measured'
_exptl_crystal_description plate
_exptl_crystal_F_000 920
_exptl_crystal_size_max 0.10
_exptl_crystal_size_mid 0.10
_exptl_crystal_size_min 0.05
_refine_diff_density_max 3.15
_refine_diff_density_min -1.39
_refine_ls_extinction_method none
_refine_ls_goodness_of_fit_ref 1.075
_refine_ls_hydrogen_treatment mixed
_refine_ls_matrix_type full
_refine_ls_number_parameters 482
_refine_ls_number_reflns 6599
_refine_ls_number_restraints 0
_refine_ls_R_factor_all 0.039
_refine_ls_R_factor_gt 0.039
_refine_ls_shift/su_max 0.001
_refine_ls_structure_factor_coef Fsqd
_refine_ls_weighting_details 'w=1/[\s^2^(Fo^2^)+(0.0821P)^2^+3.9446P] where P=(Fo^2^+2Fc^2^)/3'
_refine_ls_weighting_scheme calc
_refine_ls_wR_factor_gt 0.106
_refine_ls_wR_factor_ref 0.106
_reflns_number_gt 6536
_reflns_number_total 6599
_reflns_threshold_expression >2.0\s(I)
_cod_data_source_file ic101136j_si_004.cif
_cod_data_source_block SCB199
_cod_depositor_comments
;
The following automatic conversions were performed:

'_refine_ls_weighting_scheme' value 'calc ' changed to 'calc'
according to the built-in table from CIF Core dictionary named
'cif_core.dic' version 2.4.1 from 2010-06-29.

Automatic conversion script
Id: cif_fix_values 1646 2011-03-28 12:23:43Z adriana 
;
_cod_original_cell_volume 1965.64(13)
_cod_original_formula_sum 'C34 H54 B2 N12 O2 U1'
_cod_database_code 4316437

loop_
_symmetry_equiv_pos_as_xyz
'x, y, z'
'-x, -y, -z'

loop_
_atom_site_label
_atom_site_fract_x
_atom_site_fract_y
_atom_site_fract_z
_atom_site_U_iso_or_equiv
_atom_site_adp_type
_atom_site_occupancy
_atom_site_symmetry_multiplicity
_atom_site_calc_flag
_atom_site_refinement_flags
_atom_site_disorder_assembly
_atom_site_disorder_group
U1 0.082114(14) 0.228842(12) 0.262688(7) 0.02285(9) Uani 1 1 d . . .
O1 -0.0885(4) 0.2422(5) 0.2270(3) 0.0446(11) Uani 1 1 d . . .
O93 0.4279(5) 0.2839(4) -0.1799(3) 0.0480(11) Uani 1 1 d . . .
N11 0.1706(5) 0.4126(4) 0.3768(2) 0.0260(9) Uani 1 1 d . . .
N12 0.1595(4) 0.3956(4) 0.4506(2) 0.0247(9) Uani 1 1 d . . .
N21 -0.0497(5) 0.1542(4) 0.3694(3) 0.0267(9) Uani 1 1 d . . .
N22 0.0088(5) 0.1823(4) 0.4464(3) 0.0259(10) Uani 1 1 d . . .
N31 0.2270(4) 0.1307(4) 0.3642(2) 0.0256(9) Uani 1 1 d . . .
N32 0.2481(4) 0.1937(4) 0.4403(2) 0.0244(9) Uani 1 1 d . . .
N41 0.1077(5) 0.0497(4) 0.1604(2) 0.0271(9) Uani 1 1 d . . .
N42 0.1720(5) 0.0672(4) 0.1000(2) 0.0272(9) Uani 1 1 d . . .
N51 0.1094(5) 0.3256(4) 0.1390(3) 0.0285(10) Uani 1 1 d . . .
N52 0.2014(5) 0.3009(4) 0.0940(3) 0.0287(10) Uani 1 1 d . . .
N61 0.3452(4) 0.2853(4) 0.2462(2) 0.0230(9) Uani 1 1 d . . .
N62 0.3754(5) 0.2327(4) 0.1762(3) 0.0250(10) Uani 1 1 d . . .
C13 0.1797(5) 0.5093(5) 0.4984(3) 0.0248(10) Uani 1 1 d . . .
C14 0.2067(6) 0.6014(5) 0.4559(3) 0.0306(12) Uani 1 1 d . . .
C15 0.2014(6) 0.5384(5) 0.3812(3) 0.0298(12) Uani 1 1 d . . .
C16 0.1630(6) 0.5261(5) 0.5816(3) 0.0341(13) Uani 1 1 d . . .
C17 0.2263(8) 0.5919(6) 0.3111(4) 0.0428(16) Uani 1 1 d . . .
C23 -0.0781(6) 0.1334(5) 0.4893(3) 0.0278(11) Uani 1 1 d . . .
C24 -0.1939(6) 0.0741(5) 0.4396(4) 0.0329(12) Uani 1 1 d . . .
C25 -0.1722(6) 0.0884(5) 0.3663(3) 0.0281(11) Uani 1 1 d . . .
C26 -0.0444(6) 0.1458(5) 0.5751(3) 0.0348(12) Uani 1 1 d . . .
C27 -0.2701(6) 0.0393(6) 0.2919(4) 0.0390(13) Uani 1 1 d . . .
C33 0.3579(5) 0.1694(5) 0.4799(3) 0.0265(11) Uani 1 1 d . . .
C34 0.4077(6) 0.0899(5) 0.4292(3) 0.0311(12) Uani 1 1 d . . .
C35 0.3236(6) 0.0689(5) 0.3576(3) 0.0269(11) Uani 1 1 d . . .
C36 0.4102(7) 0.2263(6) 0.5629(3) 0.0389(14) Uani 1 1 d . . .
C37 0.3360(6) -0.0132(5) 0.2846(3) 0.0334(12) Uani 1 1 d . . .
C43 0.1419(6) -0.0408(6) 0.0464(3) 0.0334(13) Uani 1 1 d . . .
C44 0.0587(6) -0.1306(5) 0.0733(4) 0.0379(13) Uani 1 1 d . . .
C45 0.0384(6) -0.0705(5) 0.1443(3) 0.0325(12) Uani 1 1 d . . .
C46 0.1933(7) -0.0546(7) -0.0276(3) 0.0455(16) Uani 1 1 d . . .
C47 -0.0421(8) -0.1212(6) 0.1997(5) 0.0468(17) Uani 1 1 d . . .
C53 0.2149(6) 0.3817(5) 0.0453(3) 0.0316(12) Uani 1 1 d . . .
C54 0.1306(6) 0.4602(5) 0.0592(3) 0.0331(12) Uani 1 1 d . . .
C55 0.0656(6) 0.4217(5) 0.1172(3) 0.0304(12) Uani 1 1 d . . .
C56 0.3091(7) 0.3807(7) -0.0104(4) 0.0445(15) Uani 1 1 d . . .
C57 -0.0416(7) 0.4730(7) 0.1497(4) 0.0430(15) Uani 1 1 d . . .
C63 0.5046(6) 0.2368(5) 0.1830(3) 0.0313(12) Uani 1 1 d . . .
C64 0.5619(6) 0.2921(5) 0.2585(3) 0.0295(11) Uani 1 1 d . . .
C65 0.4600(6) 0.3227(5) 0.2952(3) 0.0259(12) Uani 1 1 d . . .
C66 0.5728(7) 0.1926(6) 0.1194(4) 0.0408(14) Uani 1 1 d . . .
C67 0.4732(6) 0.3911(5) 0.3767(3) 0.0319(12) Uani 1 1 d . . .
C91 0.2847(9) 0.3883(8) -0.2424(5) 0.059(2) Uani 1 1 d . . .
C92 0.4216(8) 0.3948(7) -0.2094(5) 0.0562(19) Uani 1 1 d . . .
C94 0.5562(9) 0.2806(9) -0.1452(6) 0.069(2) Uani 1 1 d . . .
C95 0.5492(11) 0.1634(10) -0.1123(5) 0.075(3) Uani 1 1 d . . .
B1 0.1475(6) 0.2639(6) 0.4736(3) 0.0261(12) Uani 1 1 d . . .
B2 0.2728(6) 0.1925(6) 0.1013(3) 0.0273(12) Uani 1 1 d . . .
H1 0.170(7) 0.284(7) 0.530(4) 0.040(18) Uiso 1 1 d . . .
H2 0.313(6) 0.169(6) 0.051(4) 0.031(16) Uiso 1 1 d . . .
H14 0.2251 0.6903 0.4742 0.037 Uiso 1 1 calc R . .
H24 -0.2732 0.0317 0.4529 0.039 Uiso 1 1 calc R . .
H34 0.4830 0.0562 0.4402 0.037 Uiso 1 1 calc R . .
H44 0.0227 -0.2162 0.0483 0.045 Uiso 1 1 calc R . .
H54 0.1190 0.5276 0.0342 0.040 Uiso 1 1 calc R . .
H64 0.6523 0.3063 0.2808 0.035 Uiso 1 1 calc R . .
H16A 0.0751 0.4792 0.5852 0.051 Uiso 1 1 calc R . .
H16B 0.1725 0.6160 0.6030 0.051 Uiso 1 1 calc R . .
H16C 0.2303 0.4940 0.6107 0.051 Uiso 1 1 calc R . .
H17A 0.2254 0.5231 0.2680 0.064 Uiso 1 1 calc R . .
H17B 0.3125 0.6513 0.3224 0.064 Uiso 1 1 calc R . .
H17C 0.1572 0.6361 0.2970 0.064 Uiso 1 1 calc R . .
H26A 0.0342 0.1127 0.5872 0.052 Uiso 1 1 calc R . .
H26B -0.1185 0.0976 0.5936 0.052 Uiso 1 1 calc R . .
H26C -0.0270 0.2350 0.6004 0.052 Uiso 1 1 calc R . .
H27A -0.2329 0.0722 0.2499 0.058 Uiso 1 1 calc R . .
H27B -0.3520 0.0673 0.2977 0.058 Uiso 1 1 calc R . .
H27C -0.2890 -0.0532 0.2800 0.058 Uiso 1 1 calc R . .
H36A 0.4351 0.3185 0.5697 0.058 Uiso 1 1 calc R . .
H36B 0.4878 0.1947 0.5798 0.058 Uiso 1 1 calc R . .
H36C 0.3421 0.2032 0.5938 0.058 Uiso 1 1 calc R . .
H37A 0.2501 -0.0694 0.2615 0.050 Uiso 1 1 calc R . .
H37B 0.4004 -0.0638 0.2959 0.050 Uiso 1 1 calc R . .
H37C 0.3657 0.0397 0.2485 0.050 Uiso 1 1 calc R . .
H46A 0.1720 0.0102 -0.0553 0.068 Uiso 1 1 calc R . .
H46B 0.1524 -0.1385 -0.0593 0.068 Uiso 1 1 calc R . .
H46C 0.2892 -0.0446 -0.0170 0.068 Uiso 1 1 calc R . .
H47A -0.0282 -0.0570 0.2472 0.070 Uiso 1 1 calc R . .
H47B -0.0154 -0.1968 0.2121 0.070 Uiso 1 1 calc R . .
H47C -0.1357 -0.1432 0.1764 0.070 Uiso 1 1 calc R . .
H56A 0.3987 0.3923 0.0178 0.067 Uiso 1 1 calc R . .
H56B 0.3054 0.4495 -0.0382 0.067 Uiso 1 1 calc R . .
H56C 0.2849 0.2997 -0.0472 0.067 Uiso 1 1 calc R . .
H57A -0.1241 0.4430 0.1125 0.064 Uiso 1 1 calc R . .
H57B -0.0174 0.5655 0.1602 0.064 Uiso 1 1 calc R . .
H57C -0.0536 0.4442 0.1979 0.064 Uiso 1 1 calc R . .
H66A 0.5324 0.1037 0.0966 0.061 Uiso 1 1 calc R . .
H66B 0.6663 0.2016 0.1397 0.061 Uiso 1 1 calc R . .
H66C 0.5646 0.2435 0.0797 0.061 Uiso 1 1 calc R . .
H67A 0.5030 0.4821 0.3798 0.048 Uiso 1 1 calc R . .
H67B 0.5378 0.3621 0.4101 0.048 Uiso 1 1 calc R . .
H67C 0.3876 0.3738 0.3938 0.048 Uiso 1 1 calc R . .
H91A 0.2531 0.3139 -0.2843 0.089 Uiso 1 1 calc R . .
H91B 0.2794 0.4647 -0.2626 0.089 Uiso 1 1 calc R . .
H91C 0.2296 0.3819 -0.2023 0.089 Uiso 1 1 calc R . .
H92A 0.4778 0.4015 -0.2496 0.067 Uiso 1 1 calc R . .
H92B 0.4545 0.4705 -0.1674 0.067 Uiso 1 1 calc R . .
H94A 0.5926 0.3564 -0.1037 0.083 Uiso 1 1 calc R . .
H94B 0.6152 0.2807 -0.1842 0.083 Uiso 1 1 calc R . .
H95A 0.4942 0.1658 -0.0720 0.113 Uiso 1 1 calc R . .
H95B 0.6382 0.1590 -0.0901 0.113 Uiso 1 1 calc R . .
H95C 0.5106 0.0889 -0.1534 0.113 Uiso 1 1 calc R . .

loop_
_atom_site_aniso_label
_atom_site_aniso_U_11
_atom_site_aniso_U_22
_atom_site_aniso_U_33
_atom_site_aniso_U_12
_atom_site_aniso_U_13
_atom_site_aniso_U_23
U1 0.02286(14) 0.02451(12) 0.01920(12) 0.00500(8) 0.00165(8) 0.00097(8)
O1 0.030(3) 0.072(3) 0.036(2) 0.014(2) 0.0013(19) 0.022(2)
O93 0.048(3) 0.050(3) 0.046(3) 0.011(2) 0.005(2) 0.012(2)
N11 0.028(2) 0.026(2) 0.023(2) 0.0068(18) 0.0036(18) 0.0035(16)
N12 0.025(2) 0.0229(19) 0.023(2) 0.0038(17) 0.0029(17) -0.0003(16)
N21 0.025(2) 0.028(2) 0.025(2) 0.0071(18) 0.0017(18) 0.0016(17)
N22 0.024(2) 0.029(2) 0.023(2) 0.0072(18) 0.0042(18) 0.0026(17)
N31 0.028(2) 0.0241(19) 0.025(2) 0.0047(17) 0.0072(18) 0.0036(16)
N32 0.026(2) 0.0246(19) 0.022(2) 0.0061(17) 0.0009(17) 0.0048(16)
N41 0.028(2) 0.025(2) 0.024(2) 0.0055(18) 0.0024(18) -0.0022(16)
N42 0.027(2) 0.032(2) 0.020(2) 0.0108(18) -0.0003(17) -0.0049(17)
N51 0.026(2) 0.035(2) 0.024(2) 0.0105(19) 0.0015(18) 0.0054(18)
N52 0.031(3) 0.031(2) 0.022(2) 0.007(2) 0.0007(19) 0.0045(18)
N61 0.025(2) 0.0237(19) 0.019(2) 0.0040(17) 0.0066(18) 0.0016(16)
N62 0.023(2) 0.028(2) 0.023(2) 0.0071(18) 0.0054(19) -0.0009(17)
C13 0.017(2) 0.028(2) 0.026(2) 0.0082(19) -0.0003(19) -0.004(2)
C14 0.028(3) 0.025(2) 0.034(3) 0.006(2) -0.003(2) -0.002(2)
C15 0.031(3) 0.025(2) 0.030(3) 0.005(2) 0.000(2) 0.002(2)
C16 0.031(3) 0.037(3) 0.028(3) 0.006(2) -0.001(2) -0.007(2)
C17 0.058(5) 0.030(3) 0.040(3) 0.006(3) 0.008(3) 0.011(3)
C23 0.037(3) 0.022(2) 0.031(3) 0.012(2) 0.016(2) 0.008(2)
C24 0.028(3) 0.027(2) 0.045(3) 0.003(2) 0.011(2) 0.009(2)
C25 0.024(3) 0.023(2) 0.037(3) 0.007(2) 0.005(2) 0.005(2)
C26 0.040(3) 0.035(3) 0.034(3) 0.012(2) 0.014(3) 0.010(2)
C27 0.026(3) 0.043(3) 0.041(3) 0.003(2) -0.004(2) 0.002(3)
C33 0.023(3) 0.023(2) 0.030(3) 0.0024(19) -0.001(2) 0.003(2)
C34 0.030(3) 0.026(2) 0.040(3) 0.009(2) 0.006(2) 0.010(2)
C35 0.030(3) 0.021(2) 0.030(3) 0.008(2) 0.005(2) 0.005(2)
C36 0.045(4) 0.033(3) 0.034(3) 0.010(3) -0.005(3) 0.001(2)
C37 0.037(3) 0.034(3) 0.034(3) 0.017(2) 0.013(3) 0.007(2)
C43 0.030(3) 0.037(3) 0.028(3) 0.016(2) -0.009(2) -0.005(2)
C44 0.031(3) 0.030(3) 0.046(3) 0.011(2) -0.002(3) -0.009(2)
C45 0.029(3) 0.027(3) 0.035(3) 0.006(2) -0.004(2) -0.003(2)
C46 0.051(4) 0.053(4) 0.027(3) 0.022(3) -0.003(3) -0.012(3)
C47 0.047(4) 0.031(3) 0.055(4) -0.003(3) 0.007(3) 0.003(3)
C53 0.034(3) 0.035(3) 0.023(3) 0.001(2) 0.003(2) 0.009(2)
C54 0.032(3) 0.036(3) 0.029(3) 0.007(2) -0.005(2) 0.008(2)
C55 0.028(3) 0.030(3) 0.031(3) 0.006(2) 0.000(2) 0.005(2)
C56 0.045(4) 0.053(4) 0.039(3) 0.011(3) 0.011(3) 0.018(3)
C57 0.043(4) 0.052(4) 0.042(3) 0.026(3) 0.006(3) 0.013(3)
C63 0.031(3) 0.029(3) 0.032(3) 0.006(2) 0.002(2) 0.007(2)
C64 0.025(3) 0.031(3) 0.026(3) 0.001(2) -0.003(2) 0.003(2)
C65 0.025(3) 0.022(2) 0.027(3) 0.000(2) 0.001(2) 0.005(2)
C66 0.038(4) 0.050(3) 0.035(3) 0.016(3) 0.009(3) 0.000(3)
C67 0.031(3) 0.031(3) 0.026(3) -0.001(2) -0.001(2) -0.002(2)
C91 0.063(5) 0.061(4) 0.063(5) 0.014(4) 0.014(4) 0.032(4)
C92 0.057(5) 0.046(4) 0.065(5) 0.002(3) 0.013(4) 0.019(3)
C94 0.054(5) 0.074(5) 0.068(5) 0.013(4) -0.010(4) -0.003(4)
C95 0.084(7) 0.098(7) 0.054(5) 0.054(6) 0.004(5) 0.013(5)
B1 0.031(3) 0.029(3) 0.017(3) 0.007(2) 0.004(2) 0.000(2)
B2 0.026(3) 0.038(3) 0.016(3) 0.009(3) 0.003(2) 0.002(2)

loop_
_atom_type_symbol
_atom_type_radius_bond
U 1.42
O 0.73
N 0.75
C 0.77
B 0.82
H 0.32

loop_
_geom_angle_atom_site_label_1
_geom_angle_atom_site_label_2
_geom_angle_atom_site_label_3
_geom_angle
_geom_angle_site_symmetry_1
_geom_angle_site_symmetry_2
_geom_angle_site_symmetry_3
_geom_angle_publ_flag
O1 U1 N41 101.0(2) . . . ?
O1 U1 N11 105.2(2) . . . ?
N41 U1 N11 153.15(15) . . . ?
O1 U1 N51 77.10(16) . . . ?
N41 U1 N51 74.49(14) . . . ?
N11 U1 N51 105.51(14) . . . ?
O1 U1 N21 77.24(16) . . . ?
N41 U1 N21 114.07(14) . . . ?
N11 U1 N21 78.01(13) . . . ?
N51 U1 N21 154.09(15) . . . ?
O1 U1 N31 143.69(16) . . . ?
N41 U1 N31 86.05(14) . . . ?
N11 U1 N31 76.46(13) . . . ?
N51 U1 N31 138.37(14) . . . ?
N21 U1 N31 67.53(14) . . . ?
O1 U1 N61 146.11(15) . . . ?
N41 U1 N61 74.58(13) . . . ?
N11 U1 N61 80.34(13) . . . ?
N51 U1 N61 69.30(13) . . . ?
N21 U1 N61 135.81(13) . . . ?
N31 U1 N61 70.17(13) . . . ?
C94 O93 C92 114.1(6) . . . ?
C15 N11 N12 106.1(4) . . . ?
C15 N11 U1 131.7(3) . . . ?
N12 N11 U1 120.1(3) . . . ?
C13 N12 N11 109.6(4) . . . ?
C13 N12 B1 127.3(4) . . . ?
N11 N12 B1 122.5(4) . . . ?
C25 N21 N22 106.1(4) . . . ?
C25 N21 U1 132.9(4) . . . ?
N22 N21 U1 121.0(3) . . . ?
C23 N22 N21 109.8(5) . . . ?
C23 N22 B1 128.6(5) . . . ?
N21 N22 B1 121.5(4) . . . ?
C35 N31 N32 106.5(4) . . . ?
C35 N31 U1 132.8(3) . . . ?
N32 N31 U1 115.1(3) . . . ?
C33 N32 N31 109.5(4) . . . ?
C33 N32 B1 127.7(4) . . . ?
N31 N32 B1 122.3(4) . . . ?
C45 N41 N42 107.2(4) . . . ?
C45 N41 U1 127.3(4) . . . ?
N42 N41 U1 123.7(3) . . . ?
C43 N42 N41 109.5(5) . . . ?
C43 N42 B2 128.3(5) . . . ?
N41 N42 B2 122.1(4) . . . ?
C55 N51 N52 106.6(4) . . . ?
C55 N51 U1 129.8(4) . . . ?
N52 N51 U1 122.1(3) . . . ?
C53 N52 N51 110.1(5) . . . ?
C53 N52 B2 128.1(5) . . . ?
N51 N52 B2 121.8(4) . . . ?
C65 N61 N62 105.7(4) . . . ?
C65 N61 U1 134.7(4) . . . ?
N62 N61 U1 116.7(3) . . . ?
C63 N62 N61 110.3(5) . . . ?
C63 N62 B2 127.0(5) . . . ?
N61 N62 B2 122.3(5) . . . ?
N12 C13 C14 108.1(5) . . . ?
N12 C13 C16 123.8(5) . . . ?
C14 C13 C16 127.9(5) . . . ?
C13 C14 C15 106.0(5) . . . ?
C13 C14 H14 127.00 . . . ?
C15 C14 H14 127.00 . . . ?
N11 C15 C14 110.2(5) . . . ?
N11 C15 C17 120.7(5) . . . ?
C14 C15 C17 129.0(5) . . . ?
C13 C16 H16A 109.50 . . . ?
C13 C16 H16B 109.50 . . . ?
H16A C16 H16B 109.50 . . . ?
C13 C16 H16C 109.50 . . . ?
H16A C16 H16C 109.50 . . . ?
H16B C16 H16C 109.50 . . . ?
C15 C17 H17A 109.50 . . . ?
C15 C17 H17B 109.50 . . . ?
H17A C17 H17B 109.50 . . . ?
C15 C17 H17C 109.50 . . . ?
H17A C17 H17C 109.50 . . . ?
H17B C17 H17C 109.50 . . . ?
N22 C23 C24 107.3(5) . . . ?
N22 C23 C26 123.0(5) . . . ?
C24 C23 C26 129.7(5) . . . ?
C23 C24 C25 106.5(5) . . . ?
C23 C24 H24 126.80 . . . ?
C25 C24 H24 126.80 . . . ?
N21 C25 C24 110.4(5) . . . ?
N21 C25 C27 123.0(5) . . . ?
C24 C25 C27 126.7(5) . . . ?
C23 C26 H26A 109.50 . . . ?
C23 C26 H26B 109.50 . . . ?
H26A C26 H26B 109.50 . . . ?
C23 C26 H26C 109.50 . . . ?
H26A C26 H26C 109.50 . . . ?
H26B C26 H26C 109.50 . . . ?
C25 C27 H27A 109.50 . . . ?
C25 C27 H27B 109.50 . . . ?
H27A C27 H27B 109.50 . . . ?
C25 C27 H27C 109.50 . . . ?
H27A C27 H27C 109.50 . . . ?
H27B C27 H27C 109.50 . . . ?
N32 C33 C34 107.9(5) . . . ?
N32 C33 C36 123.1(5) . . . ?
C34 C33 C36 129.0(5) . . . ?
C33 C34 C35 105.6(5) . . . ?
C33 C34 H34 127.20 . . . ?
C35 C34 H34 127.20 . . . ?
N31 C35 C34 110.4(5) . . . ?
N31 C35 C37 123.8(5) . . . ?
C34 C35 C37 125.7(5) . . . ?
C33 C36 H36A 109.50 . . . ?
C33 C36 H36B 109.50 . . . ?
H36A C36 H36B 109.50 . . . ?
C33 C36 H36C 109.50 . . . ?
H36A C36 H36C 109.50 . . . ?
H36B C36 H36C 109.50 . . . ?
C35 C37 H37A 109.50 . . . ?
C35 C37 H37B 109.50 . . . ?
H37A C37 H37B 109.50 . . . ?
C35 C37 H37C 109.50 . . . ?
H37A C37 H37C 109.50 . . . ?
H37B C37 H37C 109.50 . . . ?
N42 C43 C44 108.0(5) . . . ?
N42 C43 C46 123.7(6) . . . ?
C44 C43 C46 128.3(5) . . . ?
C43 C44 C45 106.1(5) . . . ?
C43 C44 H44 127.00 . . . ?
C45 C44 H44 127.00 . . . ?
N41 C45 C44 109.2(5) . . . ?
N41 C45 C47 120.9(5) . . . ?
C44 C45 C47 129.9(5) . . . ?
C43 C46 H46A 109.50 . . . ?
C43 C46 H46B 109.50 . . . ?
H46A C46 H46B 109.50 . . . ?
C43 C46 H46C 109.50 . . . ?
H46A C46 H46C 109.50 . . . ?
H46B C46 H46C 109.50 . . . ?
C45 C47 H47A 109.50 . . . ?
C45 C47 H47B 109.50 . . . ?
H47A C47 H47B 109.50 . . . ?
C45 C47 H47C 109.50 . . . ?
H47A C47 H47C 109.50 . . . ?
H47B C47 H47C 109.50 . . . ?
N52 C53 C54 107.2(5) . . . ?
N52 C53 C56 123.2(6) . . . ?
C54 C53 C56 129.5(5) . . . ?
C53 C54 C55 106.5(5) . . . ?
C53 C54 H54 126.70 . . . ?
C55 C54 H54 126.70 . . . ?
N51 C55 C54 109.6(5) . . . ?
N51 C55 C57 123.2(5) . . . ?
C54 C55 C57 127.2(5) . . . ?
C53 C56 H56A 109.50 . . . ?
C53 C56 H56B 109.50 . . . ?
H56A C56 H56B 109.50 . . . ?
C53 C56 H56C 109.50 . . . ?
H56A C56 H56C 109.50 . . . ?
H56B C56 H56C 109.50 . . . ?
C55 C57 H57A 109.50 . . . ?
C55 C57 H57B 109.50 . . . ?
H57A C57 H57B 109.50 . . . ?
C55 C57 H57C 109.50 . . . ?
H57A C57 H57C 109.50 . . . ?
H57B C57 H57C 109.50 . . . ?
N62 C63 C64 107.8(5) . . . ?
N62 C63 C66 125.3(5) . . . ?
C64 C63 C66 126.9(6) . . . ?
C63 C64 C65 105.8(5) . . . ?
C63 C64 H64 127.10 . . . ?
C65 C64 H64 127.10 . . . ?
N61 C65 C64 110.4(5) . . . ?
N61 C65 C67 123.3(5) . . . ?
C64 C65 C67 126.3(5) . . . ?
C63 C66 H66A 109.50 . . . ?
C63 C66 H66B 109.50 . . . ?
H66A C66 H66B 109.50 . . . ?
C63 C66 H66C 109.50 . . . ?
H66A C66 H66C 109.50 . . . ?
H66B C66 H66C 109.50 . . . ?
C65 C67 H67A 109.50 . . . ?
C65 C67 H67B 109.50 . . . ?
H67A C67 H67B 109.50 . . . ?
C65 C67 H67C 109.50 . . . ?
H67A C67 H67C 109.50 . . . ?
H67B C67 H67C 109.50 . . . ?
C92 C91 H91A 109.50 . . . ?
C92 C91 H91B 109.50 . . . ?
H91A C91 H91B 109.50 . . . ?
C92 C91 H91C 109.50 . . . ?
H91A C91 H91C 109.50 . . . ?
H91B C91 H91C 109.50 . . . ?
O93 C92 C91 109.0(6) . . . ?
O93 C92 H92A 109.90 . . . ?
C91 C92 H92A 109.90 . . . ?
O93 C92 H92B 109.90 . . . ?
C91 C92 H92B 109.90 . . . ?
H92A C92 H92B 108.30 . . . ?
O93 C94 C95 109.2(8) . . . ?
O93 C94 H94A 109.80 . . . ?
C95 C94 H94A 109.80 . . . ?
O93 C94 H94B 109.80 . . . ?
C95 C94 H94B 109.80 . . . ?
H94A C94 H94B 108.30 . . . ?
C94 C95 H95A 109.50 . . . ?
C94 C95 H95B 109.50 . . . ?
H95A C95 H95B 109.50 . . . ?
C94 C95 H95C 109.50 . . . ?
H95A C95 H95C 109.50 . . . ?
H95B C95 H95C 109.50 . . . ?
N22 B1 N32 109.6(4) . . . ?
N22 B1 N12 111.3(5) . . . ?
N32 B1 N12 111.1(4) . . . ?
N22 B1 H1 112(4) . . . ?
N32 B1 H1 109(4) . . . ?
N12 B1 H1 104(4) . . . ?
N62 B2 N52 108.4(4) . . . ?
N62 B2 N42 111.7(4) . . . ?
N52 B2 N42 110.8(5) . . . ?
N62 B2 H2 114(4) . . . ?
N52 B2 H2 110(4) . . . ?
N42 B2 H2 102(3) . . . ?

loop_
_geom_bond_atom_site_label_1
_geom_bond_atom_site_label_2
_geom_bond_distance
_geom_bond_site_symmetry_1
_geom_bond_site_symmetry_2
_geom_bond_publ_flag
U1 O1 1.863(4) . . ?
U1 N41 2.532(4) . . ?
U1 N11 2.541(4) . . ?
U1 N51 2.635(4) . . ?
U1 N21 2.645(4) . . ?
U1 N31 2.714(4) . . ?
U1 N61 2.774(4) . . ?
O93 C94 1.417(10) . . ?
O93 C92 1.422(9) . . ?
N11 C15 1.347(7) . . ?
N11 N12 1.378(6) . . ?
N12 C13 1.351(6) . . ?
N12 B1 1.563(7) . . ?
N21 C25 1.335(7) . . ?
N21 N22 1.385(6) . . ?
N22 C23 1.355(7) . . ?
N22 B1 1.520(8) . . ?
N31 C35 1.335(7) . . ?
N31 N32 1.384(6) . . ?
N32 C33 1.368(7) . . ?
N32 B1 1.549(8) . . ?
N41 C45 1.343(7) . . ?
N41 N42 1.367(6) . . ?
N42 C43 1.346(7) . . ?
N42 B2 1.560(8) . . ?
N51 C55 1.331(7) . . ?
N51 N52 1.374(7) . . ?
N52 C53 1.348(7) . . ?
N52 B2 1.547(8) . . ?
N61 C65 1.337(7) . . ?
N61 N62 1.388(6) . . ?
N62 C63 1.336(8) . . ?
N62 B2 1.540(7) . . ?
C13 C14 1.375(8) . . ?
C13 C16 1.502(7) . . ?
C14 C15 1.384(8) . . ?
C14 H14 0.9500 . . ?
C15 C17 1.503(8) . . ?
C16 H16A 0.9800 . . ?
C16 H16B 0.9800 . . ?
C16 H16C 0.9800 . . ?
C17 H17A 0.9800 . . ?
C17 H17B 0.9800 . . ?
C17 H17C 0.9800 . . ?
C23 C24 1.376(8) . . ?
C23 C26 1.502(8) . . ?
C24 C25 1.386(8) . . ?
C24 H24 0.9500 . . ?
C25 C27 1.512(8) . . ?
C26 H26A 0.9800 . . ?
C26 H26B 0.9800 . . ?
C26 H26C 0.9800 . . ?
C27 H27A 0.9800 . . ?
C27 H27B 0.9800 . . ?
C27 H27C 0.9800 . . ?
C33 C34 1.377(8) . . ?
C33 C36 1.490(8) . . ?
C34 C35 1.409(8) . . ?
C34 H34 0.9500 . . ?
C35 C37 1.491(7) . . ?
C36 H36A 0.9800 . . ?
C36 H36B 0.9800 . . ?
C36 H36C 0.9800 . . ?
C37 H37A 0.9800 . . ?
C37 H37B 0.9800 . . ?
C37 H37C 0.9800 . . ?
C43 C44 1.380(9) . . ?
C43 C46 1.486(9) . . ?
C44 C45 1.390(9) . . ?
C44 H44 0.9500 . . ?
C45 C47 1.492(9) . . ?
C46 H46A 0.9800 . . ?
C46 H46B 0.9800 . . ?
C46 H46C 0.9800 . . ?
C47 H47A 0.9800 . . ?
C47 H47B 0.9800 . . ?
C47 H47C 0.9800 . . ?
C53 C54 1.372(9) . . ?
C53 C56 1.491(9) . . ?
C54 C55 1.393(8) . . ?
C54 H54 0.9500 . . ?
C55 C57 1.495(9) . . ?
C56 H56A 0.9800 . . ?
C56 H56B 0.9800 . . ?
C56 H56C 0.9800 . . ?
C57 H57A 0.9800 . . ?
C57 H57B 0.9800 . . ?
C57 H57C 0.9800 . . ?
C63 C64 1.382(8) . . ?
C63 C66 1.484(9) . . ?
C64 C65 1.393(9) . . ?
C64 H64 0.9500 . . ?
C65 C67 1.496(8) . . ?
C66 H66A 0.9800 . . ?
C66 H66B 0.9800 . . ?
C66 H66C 0.9800 . . ?
C67 H67A 0.9800 . . ?
C67 H67B 0.9800 . . ?
C67 H67C 0.9800 . . ?
C91 C92 1.463(12) . . ?
C91 H91A 0.9800 . . ?
C91 H91B 0.9800 . . ?
C91 H91C 0.9800 . . ?
C92 H92A 0.9900 . . ?
C92 H92B 0.9900 . . ?
C94 C95 1.502(14) . . ?
C94 H94A 0.9900 . . ?
C94 H94B 0.9900 . . ?
C95 H95A 0.9800 . . ?
C95 H95B 0.9800 . . ?
C95 H95C 0.9800 . . ?
B1 H1 0.97(7) . . ?
B2 H2 1.05(6) . . ?

loop_
_geom_torsion_atom_site_label_1
_geom_torsion_atom_site_label_2
_geom_torsion_atom_site_label_3
_geom_torsion_atom_site_label_4
_geom_torsion
_geom_torsion_site_symmetry_1
_geom_torsion_site_symmetry_2
_geom_torsion_site_symmetry_3
_geom_torsion_site_symmetry_4
_geom_torsion_publ_flag
O1 U1 N11 C15 -67.5(5) . . . . ?
N41 U1 N11 C15 99.3(6) . . . . ?
N51 U1 N11 C15 13.1(5) . . . . ?
N21 U1 N11 C15 -140.5(5) . . . . ?
N31 U1 N11 C15 150.0(5) . . . . ?
N61 U1 N11 C15 78.3(5) . . . . ?
O1 U1 N11 N12 93.6(4) . . . . ?
N41 U1 N11 N12 -99.7(4) . . . . ?
N51 U1 N11 N12 174.1(4) . . . . ?
N21 U1 N11 N12 20.6(4) . . . . ?
N31 U1 N11 N12 -48.9(4) . . . . ?
N61 U1 N11 N12 -120.7(4) . . . . ?
C15 N11 N12 C13 1.6(6) . . . . ?
U1 N11 N12 C13 -163.8(3) . . . . ?
C15 N11 N12 B1 -169.7(5) . . . . ?
U1 N11 N12 B1 24.9(6) . . . . ?
O1 U1 N21 C25 35.9(5) . . . . ?
N41 U1 N21 C25 -60.5(5) . . . . ?
N11 U1 N21 C25 144.8(5) . . . . ?
N51 U1 N21 C25 43.9(6) . . . . ?
N31 U1 N21 C25 -135.1(5) . . . . ?
N61 U1 N21 C25 -152.9(4) . . . . ?
O1 U1 N21 N22 -144.5(4) . . . . ?
N41 U1 N21 N22 119.1(4) . . . . ?
N11 U1 N21 N22 -35.6(4) . . . . ?
N51 U1 N21 N22 -136.5(4) . . . . ?
N31 U1 N21 N22 44.5(3) . . . . ?
N61 U1 N21 N22 26.7(4) . . . . ?
C25 N21 N22 C23 0.1(6) . . . . ?
U1 N21 N22 C23 -179.6(3) . . . . ?
C25 N21 N22 B1 -176.3(5) . . . . ?
U1 N21 N22 B1 4.0(6) . . . . ?
O1 U1 N31 C35 135.0(5) . . . . ?
N41 U1 N31 C35 31.8(4) . . . . ?
N11 U1 N31 C35 -127.6(5) . . . . ?
N51 U1 N31 C35 -29.4(5) . . . . ?
N21 U1 N31 C35 149.9(5) . . . . ?
N61 U1 N31 C35 -43.2(4) . . . . ?
O1 U1 N31 N32 -75.6(5) . . . . ?
N41 U1 N31 N32 -178.8(3) . . . . ?
N11 U1 N31 N32 21.7(3) . . . . ?
N51 U1 N31 N32 120.0(3) . . . . ?
N21 U1 N31 N32 -60.7(3) . . . . ?
N61 U1 N31 N32 106.2(3) . . . . ?
C35 N31 N32 C33 -0.2(5) . . . . ?
U1 N31 N32 C33 -157.2(3) . . . . ?
C35 N31 N32 B1 -172.6(4) . . . . ?
U1 N31 N32 B1 30.3(5) . . . . ?
O1 U1 N41 C45 -63.8(5) . . . . ?
N11 U1 N41 C45 129.3(5) . . . . ?
N51 U1 N41 C45 -136.9(5) . . . . ?
N21 U1 N41 C45 17.0(5) . . . . ?
N31 U1 N41 C45 80.3(5) . . . . ?
N61 U1 N41 C45 150.8(5) . . . . ?
O1 U1 N41 N42 99.0(4) . . . . ?
N11 U1 N41 N42 -68.0(5) . . . . ?
N51 U1 N41 N42 25.9(4) . . . . ?
N21 U1 N41 N42 179.8(4) . . . . ?
N31 U1 N41 N42 -117.0(4) . . . . ?
N61 U1 N41 N42 -46.5(4) . . . . ?
C45 N41 N42 C43 0.6(6) . . . . ?
U1 N41 N42 C43 -165.1(4) . . . . ?
C45 N41 N42 B2 -174.4(5) . . . . ?
U1 N41 N42 B2 19.9(6) . . . . ?
O1 U1 N51 C55 47.4(5) . . . . ?
N41 U1 N51 C55 152.8(5) . . . . ?
N11 U1 N51 C55 -55.1(5) . . . . ?
N21 U1 N51 C55 39.4(6) . . . . ?
N31 U1 N51 C55 -142.0(4) . . . . ?
N61 U1 N51 C55 -128.1(5) . . . . ?
O1 U1 N51 N52 -148.7(4) . . . . ?
N41 U1 N51 N52 -43.3(4) . . . . ?
N11 U1 N51 N52 108.8(4) . . . . ?
N21 U1 N51 N52 -156.7(3) . . . . ?
N31 U1 N51 N52 21.9(5) . . . . ?
N61 U1 N51 N52 35.8(4) . . . . ?
C55 N51 N52 C53 0.5(6) . . . . ?
U1 N51 N52 C53 -166.7(3) . . . . ?
C55 N51 N52 B2 -178.6(5) . . . . ?
U1 N51 N52 B2 14.2(6) . . . . ?
O1 U1 N61 C65 140.1(5) . . . . ?
N41 U1 N61 C65 -133.2(5) . . . . ?
N11 U1 N61 C65 37.2(5) . . . . ?
N51 U1 N61 C65 147.9(5) . . . . ?
N21 U1 N61 C65 -24.3(5) . . . . ?
N31 U1 N61 C65 -41.8(5) . . . . ?
O1 U1 N61 N62 -62.6(5) . . . . ?
N41 U1 N61 N62 24.1(3) . . . . ?
N11 U1 N61 N62 -165.5(3) . . . . ?
N51 U1 N61 N62 -54.8(3) . . . . ?
N21 U1 N61 N62 133.0(3) . . . . ?
N31 U1 N61 N62 115.5(3) . . . . ?
C65 N61 N62 C63 0.8(5) . . . . ?
U1 N61 N62 C63 -162.6(3) . . . . ?
C65 N61 N62 B2 -172.3(5) . . . . ?
U1 N61 N62 B2 24.3(6) . . . . ?
N11 N12 C13 C14 -1.1(6) . . . . ?
B1 N12 C13 C14 169.7(5) . . . . ?
N11 N12 C13 C16 174.3(5) . . . . ?
B1 N12 C13 C16 -15.0(9) . . . . ?
N12 C13 C14 C15 0.2(6) . . . . ?
C16 C13 C14 C15 -175.0(5) . . . . ?
N12 N11 C15 C14 -1.5(6) . . . . ?
U1 N11 C15 C14 161.5(4) . . . . ?
N12 N11 C15 C17 177.7(6) . . . . ?
U1 N11 C15 C17 -19.3(9) . . . . ?
C13 C14 C15 N11 0.9(7) . . . . ?
C13 C14 C15 C17 -178.2(6) . . . . ?
N21 N22 C23 C24 -0.5(6) . . . . ?
B1 N22 C23 C24 175.6(5) . . . . ?
N21 N22 C23 C26 179.1(5) . . . . ?
B1 N22 C23 C26 -4.7(9) . . . . ?
N22 C23 C24 C25 0.6(6) . . . . ?
C26 C23 C24 C25 -178.9(5) . . . . ?
N22 N21 C25 C24 0.3(6) . . . . ?
U1 N21 C25 C24 180.0(4) . . . . ?
N22 N21 C25 C27 179.8(5) . . . . ?
U1 N21 C25 C27 -0.5(8) . . . . ?
C23 C24 C25 N21 -0.6(7) . . . . ?
C23 C24 C25 C27 179.9(5) . . . . ?
N31 N32 C33 C34 -0.3(5) . . . . ?
B1 N32 C33 C34 171.7(5) . . . . ?
N31 N32 C33 C36 178.1(5) . . . . ?
B1 N32 C33 C36 -10.0(8) . . . . ?
N32 C33 C34 C35 0.6(6) . . . . ?
C36 C33 C34 C35 -177.6(5) . . . . ?
N32 N31 C35 C34 0.5(5) . . . . ?
U1 N31 C35 C34 151.8(4) . . . . ?
N32 N31 C35 C37 178.8(5) . . . . ?
U1 N31 C35 C37 -29.9(7) . . . . ?
C33 C34 C35 N31 -0.7(6) . . . . ?
C33 C34 C35 C37 -179.0(5) . . . . ?
N41 N42 C43 C44 -1.2(6) . . . . ?
B2 N42 C43 C44 173.4(5) . . . . ?
N41 N42 C43 C46 179.0(5) . . . . ?
B2 N42 C43 C46 -6.4(9) . . . . ?
N42 C43 C44 C45 1.3(7) . . . . ?
C46 C43 C44 C45 -178.9(6) . . . . ?
N42 N41 C45 C44 0.2(6) . . . . ?
U1 N41 C45 C44 165.3(4) . . . . ?
N42 N41 C45 C47 179.1(6) . . . . ?
U1 N41 C45 C47 -15.8(8) . . . . ?
C43 C44 C45 N41 -0.9(7) . . . . ?
C43 C44 C45 C47 -179.7(7) . . . . ?
N51 N52 C53 C54 0.2(6) . . . . ?
B2 N52 C53 C54 179.2(5) . . . . ?
N51 N52 C53 C56 179.0(5) . . . . ?
B2 N52 C53 C56 -2.0(9) . . . . ?
N52 C53 C54 C55 -0.8(6) . . . . ?
C56 C53 C54 C55 -179.5(6) . . . . ?
N52 N51 C55 C54 -1.0(6) . . . . ?
U1 N51 C55 C54 164.9(4) . . . . ?
N52 N51 C55 C57 176.7(5) . . . . ?
U1 N51 C55 C57 -17.5(8) . . . . ?
C53 C54 C55 N51 1.1(6) . . . . ?
C53 C54 C55 C57 -176.4(6) . . . . ?
N61 N62 C63 C64 0.3(6) . . . . ?
B2 N62 C63 C64 173.0(5) . . . . ?
N61 N62 C63 C66 -178.0(5) . . . . ?
B2 N62 C63 C66 -5.3(9) . . . . ?
N62 C63 C64 C65 -1.3(6) . . . . ?
C66 C63 C64 C65 177.0(6) . . . . ?
N62 N61 C65 C64 -1.6(5) . . . . ?
U1 N61 C65 C64 157.4(4) . . . . ?
N62 N61 C65 C67 176.7(5) . . . . ?
U1 N61 C65 C67 -24.3(8) . . . . ?
C63 C64 C65 N61 1.8(6) . . . . ?
C63 C64 C65 C67 -176.4(5) . . . . ?
C94 O93 C92 C91 -179.1(7) . . . . ?
C92 O93 C94 C95 176.7(7) . . . . ?
C23 N22 B1 N32 117.7(6) . . . . ?
N21 N22 B1 N32 -66.6(6) . . . . ?
C23 N22 B1 N12 -119.0(6) . . . . ?
N21 N22 B1 N12 56.7(6) . . . . ?
C33 N32 B1 N22 -126.9(5) . . . . ?
N31 N32 B1 N22 44.1(6) . . . . ?
C33 N32 B1 N12 109.8(5) . . . . ?
N31 N32 B1 N12 -79.2(5) . . . . ?
C13 N12 B1 N22 112.7(6) . . . . ?
N11 N12 B1 N22 -77.6(6) . . . . ?
C13 N12 B1 N32 -124.9(5) . . . . ?
N11 N12 B1 N32 44.8(6) . . . . ?
C63 N62 B2 N52 -124.6(6) . . . . ?
N61 N62 B2 N52 47.3(6) . . . . ?
C63 N62 B2 N42 113.0(6) . . . . ?
N61 N62 B2 N42 -75.1(6) . . . . ?
C53 N52 B2 N62 107.0(6) . . . . ?
N51 N52 B2 N62 -74.1(6) . . . . ?
C53 N52 B2 N42 -130.1(5) . . . . ?
N51 N52 B2 N42 48.8(6) . . . . ?
C43 N42 B2 N62 -124.3(6) . . . . ?
N41 N42 B2 N62 49.7(7) . . . . ?
C43 N42 B2 N52 114.7(6) . . . . ?
N41 N42 B2 N52 -71.3(6) . . . . ?
